data_7221844
loop_
_publ_author_name
'Martin, Lee'
'Yang, Songjie'
'Brooks, Andrew C.'
'Horton, Peter N.'
'Male, Louise'
'Moulfi, Ourida'
'Harmand, Lydie'
'Day, Peter'
'Clegg, William'
'Harrington, Ross W.'
'Wallis, John D.'

_publ_section_title
;
 Contrasting crystal packing arrangements in triiodide salts of radical
 cations of chiral bis(pyrrolo[3,4-d])tetrathiafulvalenes
;
_journal_issue 38
_journal_name_full CrystEngComm
_journal_page_first 7354
_journal_paper_doi 10.1039/C5CE01430A
_journal_volume 17
_journal_year 2015
_chemical_absolute_configuration ad
_chemical_formula_sum 'C26 H22 I3 N2 S4'
_chemical_formula_weight 871.39
_chemical_name_systematic 'Bis(S-N-(1-phenylethyl)-2,5-dihydropyrrolo)tetrathiafulvalene triiodide 13.I3'
_space_group_crystal_system orthorhombic
_space_group_IT_number 19
_space_group_name_Hall 'P 2ac 2ab'
_space_group_name_H-M_alt 'P 21 21 21'
_symmetry_space_group_name_Hall 'P 2ac 2ab'
_symmetry_space_group_name_H-M 'P 21 21 21'
_atom_sites_solution_hydrogens geom
_audit_creation_method SHELXL-2013
_audit_update_record
;
2015-07-19 deposited with the CCDC.
2015-08-20 downloaded from the CCDC.
;
_cell_angle_alpha 90
_cell_angle_beta 90
_cell_angle_gamma 90
_cell_formula_units_Z 8
_cell_length_a 9.484(10)
_cell_length_b 19.551(14)
_cell_length_c 30.639(3)
_cell_measurement_temperature 120(2)
_cell_volume 5681(7)
_computing_cell_refinement 'DENZO (Otwinowski & Minor, 1997) & COLLECT (Hooft, R.W.W., 1998)'
_computing_data_collection 'COLLECT (Hooft, R.W.W., 1998)'
_computing_data_reduction 'DENZO (Otwinowski & Minor, 1997) & COLLECT (Hooft, R.W.W., 1998)'
_computing_structure_refinement 'SHELXL-2013 (Sheldrick, 2013)'
_computing_structure_solution SHELXs
_diffrn_ambient_temperature 120(2)
_diffrn_detector_area_resol_mean '4096x4096pixels / 62x62mm'
_diffrn_measured_fraction_theta_full 0.923
_diffrn_measured_fraction_theta_max 0.856
_diffrn_measurement_device_type
;
Bruker-Nonius APEX II CCD camera on \k-goniostat
;
_diffrn_measurement_method '\f & \w scans'
_diffrn_radiation_monochromator '10cm confocal mirrors'
_diffrn_radiation_source 'Bruker-Nonius FR591 rotating anode'
_diffrn_radiation_type MoK\a
_diffrn_radiation_wavelength 0.71073
_diffrn_reflns_av_R_equivalents 0.1394
_diffrn_reflns_av_unetI/netI 0.2841
_diffrn_reflns_laue_measured_fraction_full 0.923
_diffrn_reflns_laue_measured_fraction_max 0.856
_diffrn_reflns_limit_h_max 12
_diffrn_reflns_limit_h_min -12
_diffrn_reflns_limit_k_max 24
_diffrn_reflns_limit_k_min -25
_diffrn_reflns_limit_l_max 39
_diffrn_reflns_limit_l_min -40
_diffrn_reflns_number 23205
_diffrn_reflns_point_group_measured_fraction_full 0.848
_diffrn_reflns_point_group_measured_fraction_max 0.771
_diffrn_reflns_theta_full 23.000
_diffrn_reflns_theta_max 27.873
_diffrn_reflns_theta_min 2.931
_exptl_absorpt_coefficient_mu 3.615
_exptl_absorpt_correction_T_max 0.99
_exptl_absorpt_correction_T_min 0.66
_exptl_absorpt_correction_type multi-scan
_exptl_absorpt_process_details 'SADABS 2007/2 (Sheldrick, G.M., 2007)'
_exptl_crystal_colour black
_exptl_crystal_density_diffrn 2.038
_exptl_crystal_description 'cut needles'
_exptl_crystal_F_000 3320
_exptl_crystal_recrystallization_method electrocrystallisation
_exptl_crystal_size_max 0.14
_exptl_crystal_size_mid 0.03
_exptl_crystal_size_min 0.01
_refine_diff_density_max 2.050
_refine_diff_density_min -1.848
_refine_diff_density_rms 0.354
_refine_ls_abs_structure_details
;
 Flack x determined using 1233 quotients [(I+)-(I-)]/[(I+)+(I-)]
 (Parsons and Flack (2004), Acta Cryst. A60, s61).
;
_refine_ls_abs_structure_Flack 0.12(6)
_refine_ls_extinction_method none
_refine_ls_goodness_of_fit_ref 1.059
_refine_ls_hydrogen_treatment constr
_refine_ls_matrix_type full
_refine_ls_number_parameters 356
_refine_ls_number_reflns 10456
_refine_ls_number_restraints 10
_refine_ls_restrained_S_all 1.058
_refine_ls_R_factor_all 0.2909
_refine_ls_R_factor_gt 0.1588
_refine_ls_shift/su_max 0.336
_refine_ls_shift/su_mean 0.014
_refine_ls_structure_factor_coef Fsqd
_refine_ls_weighting_details 'w=1/[\s^2^(Fo^2^)+(0.0001P)^2^+595.3403P] where P=(Fo^2^+2Fc^2^)/3'
_refine_ls_weighting_scheme calc
_refine_ls_wR_factor_gt 0.2564
_refine_ls_wR_factor_ref 0.3222
_reflns_Friedel_coverage 0.630
_reflns_friedel_fraction_full 0.753
_reflns_friedel_fraction_max 0.665
_reflns_number_gt 4940
_reflns_number_total 10456
_reflns_threshold_expression 'I > 2\s(I)'
_cod_data_source_file c5ce01430a1.cif
_cod_data_source_block castle
_cod_depositor_comments 'Adding full bibliography for 7221839--7221844.cif.'
_cod_database_code 7221844
_shelx_space_group_comment
;
The symmetry employed for this shelxl refinement is uniquely defined
by the following loop, which should always be used as a source of
symmetry information in preference to the above space-group names.
They are only intended as comments.
;
_shelxl_version_number 2013-4

loop_
_space_group_symop_operation_xyz
'x, y, z'
'-x+1/2, -y, z+1/2'
'x+1/2, -y+1/2, -z'
'-x, y+1/2, -z+1/2'

loop_
_atom_site_label
_atom_site_type_symbol
_atom_site_fract_x
_atom_site_fract_y
_atom_site_fract_z
_atom_site_U_iso_or_equiv
_atom_site_adp_type
_atom_site_occupancy
_atom_site_site_symmetry_order
_atom_site_calc_flag
_atom_site_refinement_flags_posn
_atom_site_refinement_flags_adp
I1 I 0.4457(3) 0.82274(19) 0.92200(11) 0.0338(8) Uani 1 1 d . .
I2 I 0.5016(4) 0.1860(2) 0.80861(12) 0.0441(10) Uani 1 1 d . .
I3 I 0.4401(3) 0.67577(19) 0.90519(11) 0.0341(8) Uani 1 1 d . .
I4 I 0.4878(4) 0.16581(19) 0.90589(13) 0.0459(10) Uani 1 1 d . .
I5 I 0.5254(4) 0.2070(2) 0.71721(13) 0.0534(12) Uani 1 1 d . .
I6 I 0.4526(4) 0.9669(2) 0.93796(16) 0.0567(13) Uani 1 1 d . .
S1A S -0.18891(6) 0.76120(4) 0.83053(6) 0.039(4) Uani 1 1 d D .
S2A S 0.11534(5) 0.76082(4) 0.83656(9) 0.035(4) Uani 1 1 d D .
N1A N -0.027(5) 0.595(2) 0.7802(15) 0.051(13) Uiso 1 1 d . .
C1A C -0.03885(4) 0.80802(2) 0.84473(2) 0.027(11) Uiso 1 1 d D .
C2A C -0.100(7) 0.691(4) 0.810(2) 0.07(2) Uiso 1 1 d . .
C3A C 0.038(5) 0.698(2) 0.8126(15) 0.025(11) Uiso 1 1 d . .
C4A C -0.160(5) 0.638(3) 0.7848(18) 0.033(13) Uiso 1 1 d . .
H4A H -0.2530 0.6314 0.7740 0.039 Uiso 1 1 calc R U
C5A C 0.098(5) 0.638(3) 0.7913(15) 0.021(11) Uiso 1 1 d . .
H5A H 0.1950 0.6289 0.7856 0.026 Uiso 1 1 calc R U
C6A C -0.015(7) 0.564(3) 0.735(2) 0.055(17) Uiso 1 1 d . .
H6A H -0.0217 0.6001 0.7120 0.066 Uiso 1 1 calc R U
C8A C -0.136(6) 0.514(4) 0.733(2) 0.053(18) Uiso 1 1 d . .
C9A C -0.153(6) 0.451(3) 0.748(2) 0.051(18) Uiso 1 1 d . .
H9A H -0.0820 0.4335 0.7670 0.061 Uiso 1 1 calc R U
C10A C -0.265(6) 0.408(4) 0.739(2) 0.055(18) Uiso 1 1 d . .
H10A H -0.2696 0.3644 0.7521 0.067 Uiso 1 1 calc R U
C11A C -0.373(6) 0.429(3) 0.710(2) 0.053(17) Uiso 1 1 d . .
H11A H -0.4480 0.3991 0.7019 0.063 Uiso 1 1 calc R U
C12A C -0.362(8) 0.497(4) 0.692(3) 0.08(2) Uiso 1 1 d . .
H12A H -0.4340 0.5148 0.6739 0.090 Uiso 1 1 calc R U
C13A C -0.249(5) 0.535(3) 0.7022(17) 0.030(13) Uiso 1 1 d . .
H13A H -0.2409 0.5791 0.6887 0.036 Uiso 1 1 calc R U
C7A C 0.123(7) 0.521(4) 0.731(2) 0.07(2) Uiso 1 1 d . .
H7A1 H 0.1160 0.4901 0.7060 0.102 Uiso 1 1 calc R U
H7A2 H 0.1362 0.4935 0.7579 0.102 Uiso 1 1 calc R U
H7A3 H 0.2045 0.5512 0.7275 0.102 Uiso 1 1 calc R U
S1B S 0.11351(5) 0.91335(4) 0.87509(8) 0.032(4) Uani 1 1 d D .
S2B S -0.19982(5) 0.91380(4) 0.87289(11) 0.027(3) Uani 1 1 d D .
N1B N -0.041(5) 1.093(2) 0.9053(14) 0.042(11) Uiso 1 1 d . .
C1B C -0.04282(4) 0.86848(2) 0.86558(3) 0.014(9) Uiso 1 1 d D .
C2B C 0.030(4) 0.992(2) 0.8867(13) 0.011(9) Uiso 1 1 d . .
C3B C -0.114(4) 0.988(2) 0.8872(14) 0.014(10) Uiso 1 1 d . .
C4B C 0.082(4) 1.057(2) 0.9017(15) 0.018(11) Uiso 1 1 d . .
H4B H 0.1762 1.0708 0.9076 0.022 Uiso 1 1 calc R U
C5B C -0.161(4) 1.059(2) 0.8952(13) 0.008(9) Uiso 1 1 d . .
H5B H -0.2548 1.0763 0.8937 0.010 Uiso 1 1 calc R U
C6B C -0.042(5) 1.164(3) 0.9132(15) 0.036(13) Uiso 1 1 d . .
H6B H -0.1392 1.1756 0.9235 0.043 Uiso 1 1 calc R U
C8B C -0.019(5) 1.202(2) 0.8701(14) 0.024(11) Uiso 1 1 d . .
C9B C 0.116(7) 1.226(4) 0.857(2) 0.07(2) Uiso 1 1 d . .
H9B H 0.1957 1.2158 0.8749 0.082 Uiso 1 1 calc R U
C10B C 0.133(8) 1.266(4) 0.819(3) 0.08(2) Uiso 1 1 d . .
H10B H 0.2215 1.2859 0.8124 0.095 Uiso 1 1 calc R U
C11B C 0.020(6) 1.274(3) 0.7922(18) 0.045(15) Uiso 1 1 d . .
H11B H 0.0336 1.2984 0.7657 0.054 Uiso 1 1 calc R U
C12B C -0.119(4) 1.247(2) 0.8017(16) 0.020 Uiso 1 1 d . U
H12B H -0.1961 1.2494 0.7819 0.024 Uiso 1 1 calc R U
C13B C -0.129(6) 1.219(3) 0.8420(19) 0.040(15) Uiso 1 1 d . .
H13B H -0.2214 1.2090 0.8521 0.048 Uiso 1 1 calc R U
C7B C 0.060(6) 1.189(3) 0.9480(19) 0.062(18) Uiso 1 1 d . .
H7B1 H 0.1545 1.1705 0.9424 0.093 Uiso 1 1 calc R U
H7B2 H 0.0280 1.1747 0.9768 0.093 Uiso 1 1 calc R U
H7B3 H 0.0648 1.2394 0.9470 0.093 Uiso 1 1 calc R U
S1C S 0.29193(6) 0.77352(4) 1.05702(9) 0.034(4) Uani 1 1 d D .
S2C S 0.59586(5) 0.76975(4) 1.05566(10) 0.035(4) Uani 1 1 d D .
N1C N 0.439(5) 0.944(2) 1.1045(15) 0.048(13) Uiso 1 1 d . .
C1C C 0.44094(4) 0.72289(2) 1.04804(3) 0.033(12) Uiso 1 1 d D .
C2C C 0.371(5) 0.851(2) 1.0772(16) 0.024(12) Uiso 1 1 d . .
C3C C 0.512(5) 0.842(2) 1.0761(14) 0.021(10) Uiso 1 1 d . .
C4C C 0.311(5) 0.906(3) 1.0944(17) 0.027(12) Uiso 1 1 d . .
H4C H 0.2145 0.9179 1.0988 0.032 Uiso 1 1 calc R U
C5C C 0.562(5) 0.907(3) 1.0923(16) 0.030(12) Uiso 1 1 d . .
H5C H 0.6575 0.9216 1.0944 0.036 Uiso 1 1 calc R U
C6C C 0.437(6) 1.008(3) 1.1271(18) 0.045(15) Uiso 1 1 d . .
H6C H 0.3691 1.0037 1.1519 0.054 Uiso 1 1 calc R U
C8C C 0.378(5) 1.061(3) 1.0955(17) 0.027(12) Uiso 1 1 d . .
C9C C 0.415(6) 1.065(3) 1.052(2) 0.052(17) Uiso 1 1 d . .
H9C H 0.4698 1.0284 1.0411 0.062 Uiso 1 1 calc R U
C10C C 0.386(7) 1.112(4) 1.025(2) 0.061(19) Uiso 1 1 d . .
H10C H 0.4180 1.1075 0.9957 0.073 Uiso 1 1 calc R U
C11C C 0.317(6) 1.164(4) 1.035(2) 0.050(17) Uiso 1 1 d . .
H11C H 0.2987 1.1983 1.0139 0.060 Uiso 1 1 calc R U
C12C C 0.267(6) 1.172(4) 1.077(2) 0.061(18) Uiso 1 1 d . .
H12C H 0.2141 1.2116 1.0853 0.073 Uiso 1 1 calc R U
C13C C 0.298(8) 1.119(4) 1.110(3) 0.09(3) Uiso 1 1 d . .
H13C H 0.2665 1.1228 1.1394 0.106 Uiso 1 1 calc R U
C7C C 0.574(6) 1.030(3) 1.1454(19) 0.055(17) Uiso 1 1 d . .
H7C1 H 0.5626 1.0746 1.1600 0.082 Uiso 1 1 calc R U
H7C2 H 0.6433 1.0349 1.1218 0.082 Uiso 1 1 calc R U
H7C3 H 0.6076 0.9964 1.1665 0.082 Uiso 1 1 calc R U
S1D S 0.59318(5) 0.61392(4) 1.01944(9) 0.036(4) Uani 1 1 d D .
S2D S 0.27976(5) 0.61813(4) 1.02257(13) 0.033(4) Uani 1 1 d D .
N1D N 0.427(5) 0.449(2) 0.9748(15) 0.046(13) Uiso 1 1 d . .
C1D C 0.43983(4) 0.66141(2) 1.02841(3) 0.023(11) Uiso 1 1 d D .
C2D C 0.507(5) 0.548(2) 1.0026(14) 0.021(10) Uiso 1 1 d . .
C3D C 0.363(6) 0.549(3) 1.0045(19) 0.037(14) Uiso 1 1 d . .
C4D C 0.557(5) 0.487(2) 0.9854(15) 0.025(11) Uiso 1 1 d . .
H4D H 0.6522 0.4724 0.9815 0.030 Uiso 1 1 calc R U
C5D C 0.313(5) 0.488(3) 0.9856(17) 0.032(13) Uiso 1 1 d . .
H5D H 0.2169 0.4768 0.9810 0.038 Uiso 1 1 calc R U
C6D C 0.424(5) 0.394(2) 0.9440(14) 0.022(11) Uiso 1 1 d . .
H6D H 0.5099 0.3658 0.9495 0.026 Uiso 1 1 calc R U
C8D C 0.430(4) 0.416(2) 0.8969(13) 0.015(10) Uiso 1 1 d . .
C9D C 0.433(5) 0.373(3) 0.8627(15) 0.024(11) Uiso 1 1 d . .
H9D H 0.4164 0.3258 0.8694 0.029 Uiso 1 1 calc R U
C10D C 0.455(6) 0.387(3) 0.8210(17) 0.041(14) Uiso 1 1 d . .
H10D H 0.4733 0.3532 0.7996 0.050 Uiso 1 1 calc R U
C11D C 0.450(6) 0.456(3) 0.8112(19) 0.045(15) Uiso 1 1 d . .
H11D H 0.4418 0.4707 0.7817 0.054 Uiso 1 1 calc R U
C12D C 0.456(5) 0.504(3) 0.8449(17) 0.037(13) Uiso 1 1 d . .
H12D H 0.4686 0.5513 0.8399 0.045 Uiso 1 1 calc R U
C13D C 0.444(5) 0.478(3) 0.8836(17) 0.035(13) Uiso 1 1 d . .
H13D H 0.4468 0.5107 0.9064 0.043 Uiso 1 1 calc R U
C7D C 0.298(5) 0.350(3) 0.9528(16) 0.027(12) Uiso 1 1 d . .
H7D1 H 0.2914 0.3407 0.9842 0.041 Uiso 1 1 calc R U
H7D2 H 0.3087 0.3064 0.9370 0.041 Uiso 1 1 calc R U
H7D3 H 0.2126 0.3731 0.9429 0.041 Uiso 1 1 calc R U

loop_
_atom_site_aniso_label
_atom_site_aniso_U_11
_atom_site_aniso_U_22
_atom_site_aniso_U_33
_atom_site_aniso_U_23
_atom_site_aniso_U_13
_atom_site_aniso_U_12
I1 0.0215(15) 0.033(2) 0.046(2) -0.0051(18) 0.0003(15) 0.0023(17)
I2 0.0314(17) 0.047(2) 0.054(2) -0.0129(19) 0.0031(17) 0.0002(19)
I3 0.0297(17) 0.030(2) 0.0425(19) -0.0014(18) 0.0025(16) 0.0006(18)
I4 0.037(2) 0.045(2) 0.056(2) 0.006(2) 0.0149(18) 0.0049(19)
I5 0.038(2) 0.077(3) 0.045(2) -0.004(2) -0.0027(18) 0.002(2)
I6 0.045(2) 0.030(2) 0.095(3) -0.008(2) -0.015(2) 0.006(2)
S1A 0.025(7) 0.051(12) 0.042(10) 0.009(8) 0.001(6) 0.000(7)
S2A 0.024(6) 0.042(11) 0.037(9) 0.005(7) 0.006(6) 0.009(7)
S1B 0.026(7) 0.017(9) 0.052(10) -0.002(7) 0.010(6) -0.001(6)
S2B 0.013(6) 0.038(10) 0.031(8) -0.003(7) 0.001(5) 0.004(6)
S1C 0.022(6) 0.032(10) 0.049(9) -0.008(8) -0.005(6) -0.002(6)
S2C 0.024(7) 0.043(10) 0.037(9) -0.001(8) 0.007(6) 0.002(6)
S1D 0.008(6) 0.066(11) 0.034(8) 0.006(8) 0.008(5) -0.005(6)
S2D 0.025(7) 0.036(10) 0.037(9) 0.009(7) -0.002(6) 0.014(7)

loop_
_atom_type_symbol
_atom_type_description
_atom_type_scat_dispersion_real
_atom_type_scat_dispersion_imag
_atom_type_scat_source
C C 0.0033 0.0016 'International Tables Vol C Tables 4.2.6.8 and 6.1.1.4'
H H 0.0000 0.0000 'International Tables Vol C Tables 4.2.6.8 and 6.1.1.4'
N N 0.0061 0.0033 'International Tables Vol C Tables 4.2.6.8 and 6.1.1.4'
S S 0.1246 0.1234 'International Tables Vol C Tables 4.2.6.8 and 6.1.1.4'
I I -0.4742 1.8119 'International Tables Vol C Tables 4.2.6.8 and 6.1.1.4'

loop_
_geom_angle_atom_site_label_1
_geom_angle_atom_site_label_2
_geom_angle_atom_site_label_3
_geom_angle
I6 I1 I3 179.6(2)
I5 I2 I4 177.79(18)
C2A S1A C1A 96(2)
C3A S2A C1A 95.2(16)
C6A N1A C5A 111(4)
C6A N1A C4A 112(4)
C5A N1A C4A 109(4)
C1B C1A S1A 123.80(6)
C1B C1A S2A 123.78(7)
S1A C1A S2A 111.68(8)
C3A C2A C4A 120(7)
C3A C2A S1A 113(6)
C4A C2A S1A 126(5)
C2A C3A C5A 107(5)
C2A C3A S2A 123(5)
C5A C3A S2A 130(4)
C2A C4A N1A 97(5)
C3A C5A N1A 104(4)
N1A C6A C8A 104(5)
N1A C6A C7A 111(5)
C8A C6A C7A 106(5)
C9A C8A C13A 113(6)
C9A C8A C6A 133(6)
C13A C8A C6A 113(6)
C8A C9A C10A 126(7)
C9A C10A C11A 121(6)
C10A C11A C12A 116(6)
C13A C12A C11A 119(7)
C12A C13A C8A 124(6)
C1B S1B C2B 95.2(13)
C3B S2B C1B 93.5(14)
C5B N1B C4B 116(4)
C5B N1B C6B 122(4)
C4B N1B C6B 122(4)
C1A C1B S1B 119.80(6)
C1A C1B S2B 122.06(7)
S1B C1B S2B 116.57(8)
C3B C2B C4B 113(4)
C3B C2B S1B 114(3)
C4B C2B S1B 133(3)
C2B C3B C5B 105(4)
C2B C3B S2B 121(4)
C5B C3B S2B 134(3)
N1B C4B C2B 101(4)
N1B C5B C3B 104(4)
N1B C6B C8B 109(4)
N1B C6B C7B 116(5)
C8B C6B C7B 111(4)
C13B C8B C9B 115(5)
C13B C8B C6B 123(4)
C9B C8B C6B 122(5)
C10B C9B C8B 121(7)
C11B C10B C9B 119(7)
C10B C11B C12B 123(6)
C13B C12B C11B 113(5)
C12B C13B C8B 128(5)
C1C S1C C2C 101.3(15)
C3C S2C C1C 95.1(14)
C5C N1C C6C 126(5)
C5C N1C C4C 112(4)
C6C N1C C4C 122(5)
C1D C1C S2C 122.36(7)
C1D C1C S1C 124.81(7)
S2C C1C S1C 111.23(8)
C4C C2C C3C 122(5)
C4C C2C S1C 130(4)
C3C C2C S1C 107(4)
C2C C3C C5C 102(4)
C2C C3C S2C 125(4)
C5C C3C S2C 133(4)
C2C C4C N1C 98(4)
N1C C5C C3C 105(4)
N1C C6C C7C 115(5)
N1C C6C C8C 107(4)
C7C C6C C8C 111(5)
C9C C8C C13C 113(6)
C9C C8C C6C 124(5)
C13C C8C C6C 122(6)
C10C C9C C8C 129(7)
C11C C10C C9C 123(7)
C10C C11C C12C 120(7)
C11C C12C C13C 119(7)
C8C C13C C12C 117(7)
C2D S1D C1D 93.0(16)
C3D S2D C1D 90.9(19)
C5D N1D C6D 124(5)
C5D N1D C4D 110(4)
C6D N1D C4D 122(4)
C1C C1D S1D 122.62(6)
C1C C1D S2D 119.06(8)
S1D C1D S2D 116.73(8)
C3D C2D C4D 112(5)
C3D C2D S1D 119(4)
C4D C2D S1D 129(4)
C2D C3D C5D 108(5)
C2D C3D S2D 120(5)
C5D C3D S2D 131(4)
C2D C4D N1D 103(4)
N1D C5D C3D 108(5)
N1D C6D C7D 109(4)
N1D C6D C8D 115(4)
C7D C6D C8D 112(4)
C13D C8D C9D 110(4)
C13D C8D C6D 125(4)
C9D C8D C6D 124(4)
C10D C9D C8D 128(5)
C9D C10D C11D 115(5)
C10D C11D C12D 119(5)
C13D C12D C11D 114(5)
C8D C13D C12D 132(5)

loop_
_geom_bond_atom_site_label_1
_geom_bond_atom_site_label_2
_geom_bond_distance
I1 I6 2.861(6)
I1 I3 2.920(5)
I2 I5 2.839(6)
I2 I4 3.010(6)
S1A C2A 1.72(7)
S1A C1A 1.7472(12)
S2A C3A 1.61(5)
S2A C1A 1.7472(13)
N1A C6A 1.50(7)
N1A C5A 1.51(6)
N1A C4A 1.52(7)
C1A C1B 1.3442(8)
C2A C3A 1.32(7)
C2A C4A 1.42(9)
C3A C5A 1.45(6)
C6A C8A 1.52(8)
C6A C7A 1.57(8)
C8A C9A 1.32(8)
C8A C13A 1.50(8)
C9A C10A 1.38(8)
C10A C11A 1.42(8)
C11A C12A 1.44(9)
C12A C13A 1.34(8)
S1B C1B 1.7472(13)
S1B C2B 1.77(4)
S2B C3B 1.73(5)
S2B C1B 1.7472(13)
N1B C5B 1.36(6)
N1B C4B 1.37(6)
N1B C6B 1.40(6)
C2B C3B 1.37(5)
C2B C4B 1.43(6)
C3B C5B 1.47(6)
C6B C8B 1.53(6)
C6B C7B 1.53(7)
C8B C13B 1.39(6)
C8B C9B 1.43(8)
C9B C10B 1.41(9)
C10B C11B 1.36(8)
C11B C12B 1.45(7)
C12B C13B 1.36(7)
S1C C1C 1.7472(12)
S1C C2C 1.80(5)
S2C C3C 1.74(4)
S2C C1C 1.7472(13)
N1C C5C 1.43(6)
N1C C6C 1.43(7)
N1C C4C 1.46(7)
C1C C1D 1.3442(8)
C2C C4C 1.33(7)
C2C C3C 1.35(6)
C3C C5C 1.44(6)
C6C C7C 1.48(7)
C6C C8C 1.52(7)
C8C C9C 1.38(7)
C8C C13C 1.44(9)
C9C C10C 1.27(8)
C10C C11C 1.25(8)
C11C C12C 1.39(8)
C12C C13C 1.47(10)
S1D C2D 1.61(5)
S1D C1D 1.7472(13)
S2D C3D 1.67(6)
S2D C1D 1.7472(14)
N1D C5D 1.37(7)
N1D C6D 1.43(6)
N1D C4D 1.47(6)
C2D C3D 1.36(6)
C2D C4D 1.39(6)
C3D C5D 1.40(8)
C6D C7D 1.50(6)
C6D C8D 1.51(6)
C8D C13D 1.27(6)
C8D C9D 1.35(6)
C9D C10D 1.33(6)
C10D C11D 1.38(7)
C11D C12D 1.39(7)
C12D C13D 1.30(6)
